data_4503442
loop_
_publ_author_name
'Qi, Yan'
'Che, Yunxia'
'Luo, Feng'
'Batten, Stuart R.'
'Liu, Yang'
'Zheng, Jimin'

_publ_section_title
;
 A Variety of 1D to 3D Metal&#x2212;Organic Coordination Architectures
 Assembled with
 1,1&#x2032;-(2,2&#x2032;-Oxybis(ethane-2,1-diyl))bis(1H-imidazole)
;
_journal_issue 5
_journal_name_full 'Crystal Growth &amp; Design'
_journal_page_first 1654
_journal_paper_doi 10.1021/cg7011217
_journal_volume 8
_journal_year 2008
_chemical_formula_sum 'C18 H18 Co N4 O5'
_chemical_formula_weight 429.29
_chemical_name_systematic
; 
 ? 
;
_space_group_IT_number 15
_symmetry_cell_setting monoclinic
_symmetry_space_group_name_Hall '-C 2yc'
_symmetry_space_group_name_H-M 'C 1 2/c 1'
_atom_sites_solution_hydrogens geom
_atom_sites_solution_primary direct
_atom_sites_solution_secondary difmap
_audit_creation_method SHELXL-97
_cell_angle_alpha 90.00
_cell_angle_beta 94.98(3)
_cell_angle_gamma 90.00
_cell_formula_units_Z 4
_cell_length_a 7.0214(14)
_cell_length_b 19.292(4)
_cell_length_c 13.871(3)
_cell_measurement_reflns_used 7713
_cell_measurement_temperature 293(2)
_cell_measurement_theta_max 27.51
_cell_measurement_theta_min 3.10
_cell_volume 1871.8(7)
_computing_cell_refinement 'RAXIS-RAPID Auto(Rigaku, 2004)'
_computing_data_collection 'RAXIS-RAPID Auto(Rigaku, 2004)'
_computing_data_reduction 'CrystalStructure(Rigaku/MSC, 2004)'
_computing_molecular_graphics 'SHELXL-97 (Sheldrick, 2001)'
_computing_publication_material 'SHELXL-97 (Sheldrick, 1997)'
_computing_structure_refinement 'SHELXL-97 (Sheldrick, 1997)'
_computing_structure_solution 'SHELXS-97 (Sheldrick, 1997)'
_diffrn_ambient_temperature 298(2)
_diffrn_measured_fraction_theta_full 0.999
_diffrn_measured_fraction_theta_max 0.999
_diffrn_measurement_device_type 'rigaku r-axis rapid IP area detector'
_diffrn_measurement_method '\w scans'
_diffrn_radiation_monochromator graphite
_diffrn_radiation_probe x-ray
_diffrn_radiation_type MoK\a
_diffrn_radiation_wavelength 0.71073
_diffrn_reflns_av_R_equivalents 0.0300
_diffrn_reflns_av_sigmaI/netI 0.0240
_diffrn_reflns_limit_h_max 9
_diffrn_reflns_limit_h_min -9
_diffrn_reflns_limit_k_max 24
_diffrn_reflns_limit_k_min -24
_diffrn_reflns_limit_l_max 17
_diffrn_reflns_limit_l_min -17
_diffrn_reflns_number 9160
_diffrn_reflns_theta_full 27.48
_diffrn_reflns_theta_max 27.48
_diffrn_reflns_theta_min 3.10
_diffrn_source 'rotating anode'
_exptl_absorpt_coefficient_mu 0.955
_exptl_absorpt_correction_T_max 0.8545
_exptl_absorpt_correction_T_min 0.7335
_exptl_absorpt_correction_type multi-scan
_exptl_crystal_colour purple
_exptl_crystal_density_diffrn 1.523
_exptl_crystal_density_method 'not measured'
_exptl_crystal_description block
_exptl_crystal_F_000 884
_exptl_crystal_size_max 0.35
_exptl_crystal_size_mid 0.31
_exptl_crystal_size_min 0.17
_refine_diff_density_max 0.224
_refine_diff_density_min -0.305
_refine_diff_density_rms 0.048
_refine_ls_extinction_method none
_refine_ls_goodness_of_fit_ref 1.072
_refine_ls_hydrogen_treatment constr
_refine_ls_matrix_type full
_refine_ls_number_parameters 128
_refine_ls_number_reflns 2148
_refine_ls_number_restraints 0
_refine_ls_restrained_S_all 1.072
_refine_ls_R_factor_all 0.0327
_refine_ls_R_factor_gt 0.0281
_refine_ls_shift/su_max 0.000
_refine_ls_shift/su_mean 0.000
_refine_ls_structure_factor_coef Fsqd
_refine_ls_weighting_details 'calc w=1/[\s^2^(Fo^2^)+(0.0339P)^2^+1.0797P] where P=(Fo^2^+2Fc^2^)/3'
_refine_ls_weighting_scheme calc
_refine_ls_wR_factor_gt 0.0705
_refine_ls_wR_factor_ref 0.0727
_reflns_number_gt 1931
_reflns_number_total 2148
_reflns_threshold_expression >2sigma(I)
_cod_data_source_file cg7011217-file007.cif
_cod_data_source_block shelxl
_cod_depositor_comments
;
The following automatic conversions were performed:

'_symmetry_cell_setting' value 'Monoclinic' changed to 'monoclinic'
according to /home/saulius/struct/CIF-dictionaries/cif_core.dic
dictionary named 'cif_core.dic' version 2.4.1 from 2010-06-29.

Automatic conversion script
Id: cif_fix_values 1715 2011-07-08 13:25:40Z adriana 
;
_cod_original_sg_symbol_H-M C2/c
_cod_database_code 4503442

loop_
_symmetry_equiv_pos_as_xyz
'x, y, z'
'-x, y, -z+1/2'
'x+1/2, y+1/2, z'
'-x+1/2, y+1/2, -z+1/2'
'-x, -y, -z'
'x, -y, z-1/2'
'-x+1/2, -y+1/2, -z'
'x+1/2, -y+1/2, z-1/2'

loop_
_atom_site_label
_atom_site_type_symbol
_atom_site_fract_x
_atom_site_fract_y
_atom_site_fract_z
_atom_site_U_iso_or_equiv
_atom_site_adp_type
_atom_site_occupancy
_atom_site_symmetry_multiplicity
_atom_site_calc_flag
_atom_site_refinement_flags
C1 C 0.2744(2) 0.42867(7) 0.13308(11) 0.0320(3) Uani 1 1 d .
C2 C 0.13162(19) 0.46583(7) 0.06434(10) 0.0281(3) Uani 1 1 d .
C3 C -0.0608(2) 0.46723(7) 0.08128(11) 0.0311(3) Uani 1 1 d .
H3 H -0.1016 0.4454 0.1356 0.037 Uiso 1 1 calc R
C4 C 0.1916(2) 0.49881(7) -0.01701(11) 0.0309(3) Uani 1 1 d .
H4 H 0.3202 0.4981 -0.0284 0.037 Uiso 1 1 calc R
C5 C 0.2500(3) 0.26548(8) 0.35619(12) 0.0400(4) Uani 1 1 d .
H5 H 0.1382 0.2893 0.3362 0.048 Uiso 1 1 calc R
C6 C 0.5425(3) 0.23776(13) 0.38278(19) 0.0710(7) Uani 1 1 d .
H6 H 0.6752 0.2393 0.3849 0.085 Uiso 1 1 calc R
C7 C 0.4410(3) 0.18566(12) 0.41709(19) 0.0684(6) Uani 1 1 d .
H7 H 0.4892 0.1452 0.4463 0.082 Uiso 1 1 calc R
C8 C 0.0899(3) 0.16031(11) 0.41644(16) 0.0598(5) Uani 1 1 d .
H8A H -0.0201 0.1895 0.4244 0.072 Uiso 1 1 calc R
H8B H 0.1168 0.1337 0.4754 0.072 Uiso 1 1 calc R
C9 C 0.0449(4) 0.11195(11) 0.33313(18) 0.0696(7) Uani 1 1 d .
H9A H 0.1541 0.0826 0.3242 0.083 Uiso 1 1 calc R
H9B H -0.0627 0.0826 0.3452 0.083 Uiso 1 1 calc R
Co1 Co 0.5000 0.364722(14) 0.2500 0.03176(11) Uani 1 2 d S
N1 N 0.2541(2) 0.20373(7) 0.40070(11) 0.0456(3) Uani 1 1 d .
N2 N 0.4219(2) 0.28833(7) 0.34418(11) 0.0448(3) Uani 1 1 d .
O1 O 0.21658(17) 0.38470(7) 0.19067(10) 0.0508(3) Uani 1 1 d .
O2 O 0.44854(15) 0.44178(6) 0.13294(10) 0.0466(3) Uani 1 1 d .
O3 O 0.0000 0.15277(9) 0.2500 0.0549(5) Uani 1 2 d S

loop_
_atom_site_aniso_label
_atom_site_aniso_U_11
_atom_site_aniso_U_22
_atom_site_aniso_U_33
_atom_site_aniso_U_23
_atom_site_aniso_U_13
_atom_site_aniso_U_12
C1 0.0337(7) 0.0323(7) 0.0287(7) -0.0020(6) -0.0048(6) 0.0062(6)
C2 0.0296(7) 0.0262(6) 0.0274(7) -0.0024(5) -0.0042(5) 0.0023(5)
C3 0.0325(7) 0.0337(7) 0.0270(7) 0.0020(6) 0.0014(5) 0.0012(6)
C4 0.0257(6) 0.0329(7) 0.0336(8) -0.0011(6) 0.0002(5) 0.0018(6)
C5 0.0480(9) 0.0374(8) 0.0331(8) 0.0055(6) -0.0058(7) 0.0031(7)
C6 0.0490(11) 0.0738(14) 0.0884(17) 0.0403(13) -0.0035(11) 0.0122(10)
C7 0.0665(13) 0.0602(12) 0.0782(16) 0.0378(11) 0.0037(11) 0.0184(10)
C8 0.0696(13) 0.0579(11) 0.0523(12) 0.0216(10) 0.0074(10) -0.0078(10)
C9 0.0934(17) 0.0386(9) 0.0738(16) 0.0189(10) -0.0101(13) -0.0118(11)
Co1 0.03246(16) 0.02956(16) 0.03115(17) 0.000 -0.00934(11) 0.000
N1 0.0577(9) 0.0416(7) 0.0369(8) 0.0117(6) -0.0003(6) 0.0019(7)
N2 0.0458(8) 0.0426(7) 0.0436(8) 0.0126(6) -0.0095(6) 0.0013(6)
O1 0.0363(6) 0.0650(8) 0.0506(8) 0.0276(6) 0.0009(5) 0.0083(6)
O2 0.0319(6) 0.0436(6) 0.0610(8) 0.0132(6) -0.0141(5) -0.0023(5)
O3 0.0793(13) 0.0278(8) 0.0548(12) 0.000 -0.0103(10) 0.000

loop_
_atom_type_symbol
_atom_type_description
_atom_type_scat_dispersion_real
_atom_type_scat_dispersion_imag
_atom_type_scat_source
C C 0.0033 0.0016 'International Tables Vol C Tables 4.2.6.8 and 6.1.1.4'
H H 0.0000 0.0000 'International Tables Vol C Tables 4.2.6.8 and 6.1.1.4'
N N 0.0061 0.0033 'International Tables Vol C Tables 4.2.6.8 and 6.1.1.4'
O O 0.0106 0.0060 'International Tables Vol C Tables 4.2.6.8 and 6.1.1.4'
Co Co 0.3494 0.9721 'International Tables Vol C Tables 4.2.6.8 and 6.1.1.4'

loop_
_geom_angle_atom_site_label_1
_geom_angle_atom_site_label_2
_geom_angle_atom_site_label_3
_geom_angle
_geom_angle_site_symmetry_1
_geom_angle_site_symmetry_3
O2 C1 O1 120.55(14) . .
O2 C1 C2 120.08(14) . .
O1 C1 C2 119.36(13) . .
O2 C1 Co1 62.25(8) . .
O1 C1 Co1 58.30(8) . .
C2 C1 Co1 177.66(12) . .
C3 C2 C4 119.63(13) . .
C3 C2 C1 120.38(14) . .
C4 C2 C1 119.99(13) . .
C4 C3 C2 119.93(14) 5_565 .
C4 C3 H3 120.0 5_565 .
C2 C3 H3 120.0 . .
C3 C4 C2 120.44(13) 5_565 .
C3 C4 H4 119.8 5_565 .
C2 C4 H4 119.8 . .
N2 C5 N1 111.98(15) . .
N2 C5 H5 124.0 . .
N1 C5 H5 124.0 . .
C7 C6 N2 110.02(18) . .
C7 C6 H6 125.0 . .
N2 C6 H6 125.0 . .
C6 C7 N1 106.46(17) . .
C6 C7 H7 126.8 . .
N1 C7 H7 126.8 . .
N1 C8 C9 111.07(18) . .
N1 C8 H8A 109.4 . .
C9 C8 H8A 109.4 . .
N1 C8 H8B 109.4 . .
C9 C8 H8B 109.4 . .
H8A C8 H8B 108.0 . .
O3 C9 C8 107.49(16) . .
O3 C9 H9A 110.2 . .
C8 C9 H9A 110.2 . .
O3 C9 H9B 110.2 . .
C8 C9 H9B 110.2 . .
H9A C9 H9B 108.5 . .
N2 Co1 N2 89.46(9) 2_655 .
N2 Co1 O1 94.75(5) 2_655 2_655
N2 Co1 O1 100.09(6) . 2_655
N2 Co1 O1 100.09(6) 2_655 .
N2 Co1 O1 94.75(5) . .
O1 Co1 O1 159.06(8) 2_655 .
N2 Co1 O2 154.96(5) 2_655 2_655
N2 Co1 O2 92.90(6) . 2_655
O1 Co1 O2 60.29(5) 2_655 2_655
O1 Co1 O2 104.54(6) . 2_655
N2 Co1 O2 92.90(6) 2_655 .
N2 Co1 O2 154.96(5) . .
O1 Co1 O2 104.54(6) 2_655 .
O1 Co1 O2 60.29(5) . .
O2 Co1 O2 95.36(7) 2_655 .
N2 Co1 C1 124.98(5) 2_655 2_655
N2 Co1 C1 97.45(5) . 2_655
O1 Co1 C1 30.26(5) 2_655 2_655
O1 Co1 C1 133.15(6) . 2_655
O2 Co1 C1 30.03(5) 2_655 2_655
O2 Co1 C1 101.50(5) . 2_655
N2 Co1 C1 97.45(5) 2_655 .
N2 Co1 C1 124.98(5) . .
O1 Co1 C1 133.15(6) 2_655 .
O1 Co1 C1 30.26(5) . .
O2 Co1 C1 101.50(5) 2_655 .
O2 Co1 C1 30.03(5) . .
C1 Co1 C1 120.68(7) 2_655 .
C5 N1 C7 106.70(16) . .
C5 N1 C8 126.44(16) . .
C7 N1 C8 126.38(16) . .
C5 N2 C6 104.84(15) . .
C5 N2 Co1 128.06(11) . .
C6 N2 Co1 124.31(14) . .
C1 O1 Co1 91.45(9) . .
C1 O2 Co1 87.72(9) . .
C9 O3 C9 112.0(2) 2 .

loop_
_geom_bond_atom_site_label_1
_geom_bond_atom_site_label_2
_geom_bond_distance
_geom_bond_site_symmetry_2
C1 O2 1.2487(19) .
C1 O1 1.256(2) .
C1 C2 1.5041(19) .
C1 Co1 2.4929(15) .
C2 C3 1.391(2) .
C2 C4 1.392(2) .
C3 C4 1.388(2) 5_565
C3 H3 0.9300 .
C4 C3 1.388(2) 5_565
C4 H4 0.9300 .
C5 N2 1.309(2) .
C5 N1 1.341(2) .
C5 H5 0.9300 .
C6 C7 1.343(3) .
C6 N2 1.370(2) .
C6 H6 0.9300 .
C7 N1 1.358(3) .
C7 H7 0.9300 .
C8 N1 1.457(3) .
C8 C9 1.497(3) .
C8 H8A 0.9700 .
C8 H8B 0.9700 .
C9 O3 1.409(2) .
C9 H9A 0.9700 .
C9 H9B 0.9700 .
Co1 N2 2.0746(15) 2_655
Co1 N2 2.0746(15) .
Co1 O1 2.1217(13) 2_655
Co1 O1 2.1217(13) .
Co1 O2 2.2080(12) 2_655
Co1 O2 2.2080(12) .
Co1 C1 2.4929(15) 2_655
O3 C9 1.409(2) 2

loop_
_geom_torsion_atom_site_label_1
_geom_torsion_atom_site_label_2
_geom_torsion_atom_site_label_3
_geom_torsion_atom_site_label_4
_geom_torsion
_geom_torsion_site_symmetry_1
_geom_torsion_site_symmetry_4
O2 C1 C2 C3 -161.51(14) . .
O1 C1 C2 C3 18.2(2) . .
Co1 C1 C2 C3 14(3) . .
O2 C1 C2 C4 18.8(2) . .
O1 C1 C2 C4 -161.53(15) . .
Co1 C1 C2 C4 -166(3) . .
C4 C2 C3 C4 0.2(2) . 5_565
C1 C2 C3 C4 -179.49(13) . 5_565
C3 C2 C4 C3 -0.2(2) . 5_565
C1 C2 C4 C3 179.49(13) . 5_565
N2 C6 C7 N1 -0.5(3) . .
N1 C8 C9 O3 -61.2(2) . .
O2 C1 Co1 N2 -82.85(10) . 2_655
O1 C1 Co1 N2 97.27(11) . 2_655
C2 C1 Co1 N2 101(3) . 2_655
O2 C1 Co1 N2 -177.45(10) . .
O1 C1 Co1 N2 2.68(13) . .
C2 C1 Co1 N2 7(3) . .
O2 C1 Co1 O1 20.87(12) . 2_655
O1 C1 Co1 O1 -159.01(9) . 2_655
C2 C1 Co1 O1 -155(3) . 2_655
O2 C1 Co1 O1 179.88(16) . .
C2 C1 Co1 O1 4(3) . .
O2 C1 Co1 O2 80.70(12) . 2_655
O1 C1 Co1 O2 -99.18(11) . 2_655
C2 C1 Co1 O2 -95(3) . 2_655
O1 C1 Co1 O2 -179.88(16) . .
C2 C1 Co1 O2 -176(100) . .
O2 C1 Co1 C1 55.73(9) . 2_655
O1 C1 Co1 C1 -124.14(11) . 2_655
C2 C1 Co1 C1 -120(3) . 2_655
N2 C5 N1 C7 -0.8(2) . .
N2 C5 N1 C8 -173.20(18) . .
C6 C7 N1 C5 0.7(3) . .
C6 C7 N1 C8 173.2(2) . .
C9 C8 N1 C5 89.2(2) . .
C9 C8 N1 C7 -81.8(3) . .
N1 C5 N2 C6 0.4(2) . .
N1 C5 N2 Co1 161.88(12) . .
C7 C6 N2 C5 0.0(3) . .
C7 C6 N2 Co1 -162.30(18) . .
N2 Co1 N2 C5 -100.53(17) 2_655 .
O1 Co1 N2 C5 164.73(15) 2_655 .
O1 Co1 N2 C5 -0.45(17) . .
O2 Co1 N2 C5 104.41(16) 2_655 .
O2 Co1 N2 C5 -4.8(3) . .
C1 Co1 N2 C5 134.22(16) 2_655 .
C1 Co1 N2 C5 -1.80(19) . .
N2 Co1 N2 C6 57.59(18) 2_655 .
O1 Co1 N2 C6 -37.15(19) 2_655 .
O1 Co1 N2 C6 157.67(18) . .
O2 Co1 N2 C6 -97.47(19) 2_655 .
O2 Co1 N2 C6 153.30(18) . .
C1 Co1 N2 C6 -67.65(19) 2_655 .
C1 Co1 N2 C6 156.32(17) . .
O2 C1 O1 Co1 -0.13(16) . .
C2 C1 O1 Co1 -179.81(12) . .
N2 Co1 O1 C1 -87.50(11) 2_655 .
N2 Co1 O1 C1 -177.80(10) . .
O1 Co1 O1 C1 47.00(10) 2_655 .
O2 Co1 O1 C1 87.96(11) 2_655 .
O2 Co1 O1 C1 0.07(9) . .
C1 Co1 O1 C1 77.34(14) 2_655 .
O1 C1 O2 Co1 0.12(16) . .
C2 C1 O2 Co1 179.80(12) . .
N2 Co1 O2 C1 99.90(10) 2_655 .
N2 Co1 O2 C1 4.95(19) . .
O1 Co1 O2 C1 -164.43(9) 2_655 .
O1 Co1 O2 C1 -0.07(9) . .
O2 Co1 O2 C1 -103.76(10) 2_655 .
C1 Co1 O2 C1 -133.50(9) 2_655 .
C8 C9 O3 C9 180.0(2) . 2
